data_2109022
loop_
_publ_author_name
'Cametti, Georgia'
'Nagashima, Mariko'
'Churakov, Sergey V.'

_publ_section_title
;
 Role of lone-pair electron localization in temperature-induced phase
 transitions in mimetite
;
_journal_issue 4
_journal_name_full 'Acta Crystallographica Section B'
_journal_page_first
;
;
_journal_paper_doi 10.1107/S2052520622006254
_journal_volume 78
_journal_year 2022
_chemical_formula_sum 'As3 Cl O12 Pb5'
_chemical_formula_weight 1488.16
_chemical_name_common mimetite
_space_group_crystal_system monoclinic
_space_group_IT_number 14
_space_group_name_Hall '-P 2bc'
_space_group_name_H-M_alt 'P 1 1 21/b'
_atom_sites_solution_primary direct
_atom_sites_solution_secondary difmap
_audit_creation_method SHELXL-2014
_cell_angle_alpha 90
_cell_angle_beta 90
_cell_angle_gamma 119.981(6)
_cell_formula_units_Z 4
_cell_length_a 10.2398(4)
_cell_length_b 20.4774(9)
_cell_length_c 7.4554(3)
_cell_measurement_reflns_used 14002
_cell_measurement_temperature 273(2)
_cell_measurement_theta_max 28.8450
_cell_measurement_theta_min 3.1220
_cell_volume 1354.10(13)
_computing_cell_refinement 'CrysAlisPro 1.171.41.104a'
_computing_data_collection 'CrysAlisPro 1.171.41.104a'
_computing_data_reduction 'CrysAlisPro 1.171.41.104a'
_computing_structure_refinement 'SHELXL-2014 (Sheldrick, 2014)'
_computing_structure_solution 'SHELXS-2013 (Scheldrick, 2008)'
_diffrn_ambient_temperature 273(2)
_diffrn_measured_fraction_theta_full 0.998
_diffrn_measured_fraction_theta_max 0.956
_diffrn_measurement_device_type 'XtaLAB Synergy, Dualflex, Hypix'
_diffrn_measurement_method 'o scan'
_diffrn_radiation_type AgK\a
_diffrn_radiation_wavelength 0.56087
_diffrn_reflns_av_R_equivalents 0.0465
_diffrn_reflns_av_unetI/netI 0.0360
_diffrn_reflns_Laue_measured_fraction_full 0.998
_diffrn_reflns_Laue_measured_fraction_max 0.956
_diffrn_reflns_limit_h_max 16
_diffrn_reflns_limit_h_min -16
_diffrn_reflns_limit_k_max 32
_diffrn_reflns_limit_k_min -32
_diffrn_reflns_limit_l_max 11
_diffrn_reflns_limit_l_min -10
_diffrn_reflns_number 27265
_diffrn_reflns_point_group_measured_fraction_full 0.998
_diffrn_reflns_point_group_measured_fraction_max 0.956
_diffrn_reflns_theta_full 19.665
_diffrn_reflns_theta_max 26.430
_diffrn_reflns_theta_min 1.812
_diffrn_source 'micro-focus sealed X-ray tube'
_exptl_absorpt_coefficient_mu 37.570
_exptl_absorpt_correction_T_max 1.000
_exptl_absorpt_correction_T_min 0.43335
_exptl_absorpt_correction_type multi-scan
_exptl_absorpt_process_details 'SCALE 3 ABSPACK'
_exptl_crystal_colour pale-orange
_exptl_crystal_density_diffrn 7.300
_exptl_crystal_description fragment
_exptl_crystal_F_000 2488
_exptl_crystal_size_max 0.100
_exptl_crystal_size_mid 0.06
_exptl_crystal_size_min 0.04
_refine_diff_density_max 2.960
_refine_diff_density_min -4.325
_refine_diff_density_rms 0.602
_refine_ls_extinction_method none
_refine_ls_goodness_of_fit_ref 1.050
_refine_ls_hydrogen_treatment undef
_refine_ls_matrix_type full
_refine_ls_number_parameters 190
_refine_ls_number_reflns 5414
_refine_ls_number_restraints 0
_refine_ls_restrained_S_all 1.050
_refine_ls_R_factor_all 0.0411
_refine_ls_R_factor_gt 0.0318
_refine_ls_shift/su_max 0.001
_refine_ls_shift/su_mean 0.000
_refine_ls_structure_factor_coef Fsqd
_refine_ls_weighting_details 'w=1/[\s^2^(Fo^2^)+(0.0218P)^2^+19.5080P] where P=(Fo^2^+2Fc^2^)/3'
_refine_ls_weighting_scheme calc
_refine_ls_wR_factor_gt 0.0683
_refine_ls_wR_factor_ref 0.0714
_reflns_Friedel_coverage 0.000
_reflns_number_gt 4531
_reflns_number_total 5414
_reflns_threshold_expression 'I > 2\s(I)'
_cod_data_source_file tq5003sup1.cif
_cod_data_source_block Mim273K
_cod_original_cell_volume 1354.10(12)
_cod_database_code 2109022
_shelx_space_group_comment
;
The symmetry employed for this shelxl refinement is uniquely defined
by the following loop, which should always be used as a source of
symmetry information in preference to the above space-group names.
They are only intended as comments.
;
_shelxl_version_number 2014-1

loop_
_space_group_symop_operation_xyz
'x, y, z'
'-x, -y+1/2, z+1/2'
'-x, -y, -z'
'x, y-1/2, -z-1/2'

loop_
_atom_site_label
_atom_site_type_symbol
_atom_site_fract_x
_atom_site_fract_y
_atom_site_fract_z
_atom_site_U_iso_or_equiv
_atom_site_adp_type
_atom_site_occupancy
_atom_site_site_symmetry_order
_atom_site_calc_flag
_atom_site_refinement_flags_posn
_atom_site_refinement_flags_adp
_atom_site_refinement_flags_occupancy
_atom_site_disorder_assembly
_atom_site_disorder_group
Pb1A Pb 0.67071(3) 0.41445(2) 0.00751(4) 0.01422(6) Uani 1 1 d . . . . .
Pb1B Pb 0.33731(3) 0.58067(2) 0.50632(4) 0.01408(6) Uani 1 1 d . . . . .
Pb2A Pb 0.00408(3) 0.37537(2) 0.23830(4) 0.01546(6) Uani 1 1 d . . . . .
Pb2B Pb 0.25092(3) 0.37315(2) 0.74157(4) 0.01629(6) Uani 1 1 d . . . . .
Pb2C Pb 0.24636(3) 0.74840(2) 0.27105(4) 0.01397(6) Uani 1 1 d . . . . .
AsA As 0.38479(7) 0.45467(4) 0.25265(9) 0.00821(11) Uani 1 1 d . . . . .
AsB As 0.40963(8) 0.26244(4) 0.75337(9) 0.00848(11) Uani 1 1 d . . . . .
AsC As 0.02396(8) 0.55778(4) 0.24628(9) 0.00804(11) Uani 1 1 d . . . . .
O1A O 0.4938(6) 0.4145(3) 0.2486(8) 0.0156(10) Uani 1 1 d . . . . .
O1B O 0.3290(7) 0.6676(3) 0.7495(8) 0.0161(10) Uani 1 1 d . . . . .
O1C O 0.8351(6) 0.5032(3) 0.2504(7) 0.0157(10) Uani 1 1 d . . . . .
O2A O 0.4866(6) 0.5489(3) 0.2252(9) 0.0205(12) Uani 1 1 d . . . . .
O2B O 0.5995(7) 0.3059(4) 0.7543(13) 0.038(2) Uani 1 1 d . . . . .
O2C O 0.1103(7) 0.5066(3) 0.2799(9) 0.0186(11) Uani 1 1 d . . . . .
O3A O 0.2505(7) 0.4195(4) 0.0927(9) 0.0228(13) Uani 1 1 d . . . . .
O3B O 0.6381(13) 0.7073(4) 0.0628(12) 0.057(3) Uani 1 1 d . . . . .
O3C O 0.0862(7) 0.6017(4) 0.0479(9) 0.0228(12) Uani 1 1 d . . . . .
O3D O 0.2947(8) 0.4413(4) 0.4515(9) 0.0273(14) Uani 1 1 d . . . . .
O3E O 0.6416(10) 0.7029(4) 0.4204(12) 0.042(2) Uani 1 1 d . . . . .
O3F O 0.0864(8) 0.6251(3) 0.4046(9) 0.0246(13) Uani 1 1 d . . . . .
Cl Cl 0.0067(2) 0.24994(10) 0.4915(3) 0.0185(3) Uani 1 1 d . . . . .

loop_
_atom_site_aniso_label
_atom_site_aniso_U_11
_atom_site_aniso_U_22
_atom_site_aniso_U_33
_atom_site_aniso_U_23
_atom_site_aniso_U_13
_atom_site_aniso_U_12
Pb1A 0.01742(12) 0.01922(12) 0.00870(11) -0.00052(8) -0.00050(8) 0.01116(10)
Pb1B 0.01702(12) 0.01834(12) 0.00881(11) 0.00003(8) -0.00005(8) 0.01028(10)
Pb2A 0.01342(11) 0.01135(11) 0.02230(14) 0.00220(8) 0.00174(9) 0.00672(9)
Pb2B 0.01072(11) 0.01229(11) 0.02464(14) 0.00196(9) 0.00104(9) 0.00484(9)
Pb2C 0.01153(10) 0.01385(11) 0.01752(12) 0.00191(8) -0.00148(9) 0.00709(9)
AsA 0.0072(2) 0.0088(3) 0.0093(3) 0.0002(2) 0.0000(2) 0.0045(2)
AsB 0.0083(3) 0.0081(3) 0.0095(3) -0.0001(2) 0.0007(2) 0.0044(2)
AsC 0.0076(3) 0.0076(3) 0.0086(3) 0.00012(19) 0.0004(2) 0.0036(2)
O1A 0.012(2) 0.019(2) 0.019(3) 0.0023(19) 0.0010(19) 0.010(2)
O1B 0.021(3) 0.006(2) 0.020(3) 0.0013(17) 0.002(2) 0.0054(19)
O1C 0.009(2) 0.016(2) 0.014(3) -0.0011(18) -0.0012(18) -0.0001(19)
O2A 0.010(2) 0.010(2) 0.036(4) 0.006(2) -0.001(2) 0.0010(19)
O2B 0.009(2) 0.020(3) 0.088(7) -0.002(3) -0.003(3) 0.009(2)
O2C 0.017(2) 0.009(2) 0.032(3) 0.0004(19) -0.005(2) 0.008(2)
O3A 0.016(3) 0.029(3) 0.024(3) -0.014(2) -0.010(2) 0.012(2)
O3B 0.092(8) 0.021(3) 0.037(5) 0.000(3) 0.049(5) 0.013(4)
O3C 0.015(3) 0.036(3) 0.016(3) 0.014(2) 0.007(2) 0.012(3)
O3D 0.040(4) 0.035(3) 0.019(3) 0.013(2) 0.017(3) 0.028(3)
O3E 0.060(5) 0.021(3) 0.044(5) -0.009(3) -0.041(4) 0.020(3)
O3F 0.025(3) 0.013(2) 0.023(3) -0.010(2) 0.005(2) 0.000(2)
Cl 0.0190(8) 0.0165(7) 0.0178(8) -0.0007(6) 0.0011(6) 0.0073(7)

loop_
_atom_type_symbol
_atom_type_description
_atom_type_scat_dispersion_real
_atom_type_scat_dispersion_imag
_atom_type_scat_source
O O 0.0058 0.0036 'International Tables Vol C Tables 4.2.6.8 and 6.1.1.4'
Cl Cl 0.1009 0.0992 'International Tables Vol C Tables 4.2.6.8 and 6.1.1.4'
As As 0.2841 1.3395 'International Tables Vol C Tables 4.2.6.8 and 6.1.1.4'
Pb Pb -1.0526 6.9588 'International Tables Vol C Tables 4.2.6.8 and 6.1.1.4'

loop_
_geom_angle_atom_site_label_1
_geom_angle_atom_site_label_2
_geom_angle_atom_site_label_3
_geom_angle
_geom_angle_site_symmetry_1
_geom_angle_site_symmetry_3
_geom_angle_publ_flag
O1B Pb1A O1C 74.72(19) 3_666 . ?
O1B Pb1A O1A 74.10(18) 3_666 . ?
O1C Pb1A O1A 73.26(18) . . ?
O1B Pb1A O3C 73.42(19) 3_666 3_665 ?
O1C Pb1A O3C 82.7(2) . 3_665 ?
O1A Pb1A O3C 143.63(18) . 3_665 ?
O1B Pb1A O2A 149.13(18) 3_666 3_665 ?
O1C Pb1A O2A 122.30(19) . 3_665 ?
O1A Pb1A O2A 86.03(19) . 3_665 ?
O3C Pb1A O2A 130.25(19) 3_665 3_665 ?
O1B Pb1A O2B 92.5(2) 3_666 1_554 ?
O1C Pb1A O2B 153.64(19) . 1_554 ?
O1A Pb1A O2B 126.0(2) . 1_554 ?
O3C Pb1A O2B 71.4(2) 3_665 1_554 ?
O2A Pb1A O2B 80.1(2) 3_665 1_554 ?
O1B Pb1A O2C 130.51(18) 3_666 3_665 ?
O1C Pb1A O2C 94.37(17) . 3_665 ?
O1A Pb1A O2C 149.44(16) . 3_665 ?
O3C Pb1A O2C 57.22(16) 3_665 3_665 ?
O2A Pb1A O2C 77.10(17) 3_665 3_665 ?
O2B Pb1A O2C 76.3(2) 1_554 3_665 ?
O1B Pb1A O3B 85.4(2) 3_666 3_665 ?
O1C Pb1A O3B 142.04(19) . 3_665 ?
O1A Pb1A O3B 70.29(19) . 3_665 ?
O3C Pb1A O3B 122.4(2) 3_665 3_665 ?
O2A Pb1A O3B 65.5(2) 3_665 3_665 ?
O2B Pb1A O3B 56.5(2) 1_554 3_665 ?
O2C Pb1A O3B 122.7(2) 3_665 3_665 ?
O1B Pb1A O3A 144.75(17) 3_666 3_665 ?
O1C Pb1A O3A 71.07(17) . 3_665 ?
O1A Pb1A O3A 88.04(17) . 3_665 ?
O3C Pb1A O3A 109.83(17) 3_665 3_665 ?
O2A Pb1A O3A 54.60(16) 3_665 3_665 ?
O2B Pb1A O3A 122.2(2) 1_554 3_665 ?
O2C Pb1A O3A 61.41(16) 3_665 3_665 ?
O3B Pb1A O3A 117.3(2) 3_665 3_665 ?
O1B Pb1A Pb1B 45.11(13) 3_666 3_666 ?
O1C Pb1A Pb1B 43.84(13) . 3_666 ?
O1A Pb1A Pb1B 43.16(13) . 3_666 ?
O3C Pb1A Pb1B 101.01(14) 3_665 3_666 ?
O2A Pb1A Pb1B 127.30(14) 3_665 3_666 ?
O2B Pb1A Pb1B 135.60(18) 1_554 3_666 ?
O2C Pb1A Pb1B 137.39(12) 3_665 3_666 ?
O3B Pb1A Pb1B 99.92(16) 3_665 3_666 ?
O3A Pb1A Pb1B 101.73(12) 3_665 3_666 ?
O1A Pb1B O1C 74.56(18) 3_666 3_666 ?
O1A Pb1B O1B 73.58(19) 3_666 . ?
O1C Pb1B O1B 73.12(18) 3_666 . ?
O1A Pb1B O2C 152.26(17) 3_666 . ?
O1C Pb1B O2C 87.30(19) 3_666 . ?
O1B Pb1B O2C 121.47(19) . . ?
O1A Pb1B O3D 84.0(2) 3_666 . ?
O1C Pb1B O3D 72.49(19) 3_666 . ?
O1B Pb1B O3D 142.79(18) . . ?
O2C Pb1B O3D 70.5(2) . . ?
O1A Pb1B O2B 126.91(19) 3_666 3_666 ?
O1C Pb1B O2B 147.78(19) 3_666 3_666 ?
O1B Pb1B O2B 89.4(2) . 3_666 ?
O2C Pb1B O2B 78.97(19) . 3_666 ?
O3D Pb1B O2B 127.7(2) . 3_666 ?
O1A Pb1B O2A 96.17(18) 3_666 . ?
O1C Pb1B O2A 130.32(18) 3_666 . ?
O1B Pb1B O2A 151.89(17) . . ?
O2C Pb1B O2A 79.54(18) . . ?
O3D Pb1B O2A 57.92(17) . . ?
O2B Pb1B O2A 75.84(19) 3_666 . ?
O1A Pb1B O3E 72.84(19) 3_666 . ?
O1C Pb1B O3E 145.56(19) 3_666 . ?
O1B Pb1B O3E 87.2(2) . . ?
O2C Pb1B O3E 127.1(2) . . ?
O3D Pb1B O3E 114.3(2) . . ?
O2B Pb1B O3E 56.10(19) 3_666 . ?
O2A Pb1B O3E 64.7(2) . . ?
O1A Pb1B O3F 143.25(17) 3_666 . ?
O1C Pb1B O3F 88.62(18) 3_666 . ?
O1B Pb1B O3F 70.30(17) . . ?
O2C Pb1B O3F 54.25(15) . . ?
O3D Pb1B O3F 122.31(19) . . ?
O2B Pb1B O3F 59.70(17) 3_666 . ?
O2A Pb1B O3F 119.08(17) . . ?
O3E Pb1B O3F 111.43(17) . . ?
O1A Pb1B Pb1A 44.67(13) 3_666 3_666 ?
O1C Pb1B Pb1A 43.99(12) 3_666 3_666 ?
O1B Pb1B Pb1A 42.92(12) . 3_666 ?
O2C Pb1B Pb1A 128.79(14) . 3_666 ?
O3D Pb1B Pb1A 100.77(14) . 3_666 ?
O2B Pb1B Pb1A 131.24(17) 3_666 3_666 ?
O2A Pb1B Pb1A 139.63(12) . 3_666 ?
O3E Pb1B Pb1A 102.93(16) . 3_666 ?
O3F Pb1B Pb1A 101.28(11) . 3_666 ?
O2C Pb2A O3C 84.3(2) . 3_565 ?
O2C Pb2A O3A 80.5(2) . . ?
O3C Pb2A O3A 87.8(2) 3_565 . ?
O2C Pb2A O3F 81.0(2) . 3_566 ?
O3C Pb2A O3F 131.7(2) 3_565 3_566 ?
O3A Pb2A O3F 133.7(2) . 3_566 ?
O2C Pb2A O3D 68.48(18) . . ?
O3C Pb2A O3D 138.43(18) 3_565 . ?
O3A Pb2A O3D 58.03(19) . . ?
O3F Pb2A O3D 75.75(18) 3_566 . ?
O2C Pb2A O1B 97.84(17) . 3_566 ?
O3C Pb2A O1B 67.10(17) 3_565 3_566 ?
O3A Pb2A O1B 154.84(19) . 3_566 ?
O3F Pb2A O1B 69.80(18) 3_566 3_566 ?
O3D Pb2A O1B 144.62(16) . 3_566 ?
O2C Pb2A Cl 130.72(15) . . ?
O3C Pb2A Cl 145.02(16) 3_565 . ?
O3A Pb2A Cl 97.85(16) . . ?
O3F Pb2A Cl 64.79(14) 3_566 . ?
O3D Pb2A Cl 69.38(12) . . ?
O1B Pb2A Cl 101.90(10) 3_566 . ?
O2A Pb2B O3D 83.5(2) 3_666 . ?
O2A Pb2B O3E 76.9(2) 3_666 3_666 ?
O3D Pb2B O3E 85.5(2) . 3_666 ?
O2A Pb2B O3A 82.3(2) 3_666 1_556 ?
O3D Pb2B O3A 131.0(2) . 1_556 ?
O3E Pb2B O3A 135.4(2) 3_666 1_556 ?
O2A Pb2B O3B 71.7(2) 3_666 3_666 ?
O3D Pb2B O3B 139.6(2) . 3_666 ?
O3E Pb2B O3B 58.6(2) 3_666 3_666 ?
O3A Pb2B O3B 77.5(2) 1_556 3_666 ?
O2A Pb2B O1C 98.03(18) 3_666 3_666 ?
O3D Pb2B O1C 66.43(18) . 3_666 ?
O3E Pb2B O1C 151.9(2) 3_666 3_666 ?
O3A Pb2B O1C 69.54(17) 1_556 3_666 ?
O3B Pb2B O1C 146.60(18) 3_666 3_666 ?
O2A Pb2B Cl 142.26(17) 3_666 . ?
O3D Pb2B Cl 77.38(19) . . ?
O3E Pb2B Cl 69.42(16) 3_666 . ?
O3A Pb2B Cl 134.28(13) 1_556 . ?
O3B Pb2B Cl 103.26(18) 3_666 . ?
O1C Pb2B Cl 103.51(11) 3_666 . ?
O2B Pb2C O3B 86.1(4) 3_666 2_665 ?
O2B Pb2C O3F 78.8(2) 3_666 . ?
O3B Pb2C O3F 88.3(2) 2_665 . ?
O2B Pb2C O1A 98.2(2) 3_666 4_566 ?
O3B Pb2C O1A 69.5(2) 2_665 4_566 ?
O3F Pb2C O1A 157.81(19) . 4_566 ?
O2B Pb2C O3C 69.6(2) 3_666 . ?
O3B Pb2C O3C 140.2(2) 2_665 . ?
O3F Pb2C O3C 57.08(18) . . ?
O1A Pb2C O3C 142.68(15) 4_566 . ?
O2B Pb2C Cl 131.7(2) 3_666 4_566 ?
O3B Pb2C Cl 142.2(3) 2_665 4_566 ?
O3F Pb2C Cl 98.07(18) . 4_566 ?
O1A Pb2C Cl 100.09(11) 4_566 4_566 ?
O3C Pb2C Cl 68.78(12) . 4_566 ?
O2B Pb2C O3E 117.10(18) 3_666 4_566 ?
O3B Pb2C O3E 81.95(18) 2_665 4_566 ?
O3F Pb2C O3E 160.51(15) . 4_566 ?
O1A Pb2C O3E 21.23(13) 4_566 4_566 ?
O3C Pb2C O3E 136.86(13) . 4_566 ?
Cl Pb2C O3E 79.97(8) 4_566 4_566 ?
O3A AsA O1A 112.2(3) . . ?
O3A AsA O2A 108.0(3) . . ?
O1A AsA O2A 112.0(3) . . ?
O3A AsA O3D 106.7(4) . . ?
O1A AsA O3D 112.1(3) . . ?
O2A AsA O3D 105.5(3) . . ?
O3B AsB O3E 105.3(5) 3_666 3_666 ?
O3B AsB O1B 111.7(3) 3_666 4_557 ?
O3E AsB O1B 113.5(3) 3_666 4_557 ?
O3B AsB O2B 105.9(5) 3_666 . ?
O3E AsB O2B 107.5(4) 3_666 . ?
O1B AsB O2B 112.3(3) 4_557 . ?
O1C AsC O3F 111.8(3) 1_455 . ?
O1C AsC O3C 112.0(3) 1_455 . ?
O3F AsC O3C 107.0(3) . . ?
O1C AsC O2C 111.6(3) 1_455 . ?
O3F AsC O2C 107.6(3) . . ?
O3C AsC O2C 106.6(3) . . ?
AsA O1A Pb1B 125.8(3) . 3_666 ?
AsA O1A Pb1A 131.0(3) . . ?
Pb1B O1A Pb1A 92.17(18) 3_666 . ?
AsB O1B Pb1A 128.7(3) 4_567 3_666 ?
AsB O1B Pb1B 128.4(3) 4_567 . ?
Pb1A O1B Pb1B 91.97(17) 3_666 . ?
AsC O1C Pb1B 130.4(3) 1_655 3_666 ?
AsC O1C Pb1A 126.7(3) 1_655 . ?
Pb1B O1C Pb1A 92.17(17) 3_666 . ?
AsA O2A Pb2B 127.4(3) . 3_666 ?
AsA O2A Pb1A 106.3(3) . 3_665 ?
Pb2B O2A Pb1A 120.9(2) 3_666 3_665 ?
AsA O2A Pb1B 94.4(3) . . ?
Pb2B O2A Pb1B 109.2(2) 3_666 . ?
Pb1A O2A Pb1B 86.95(17) 3_665 . ?
AsB O2B Pb2C 128.3(4) . 3_666 ?
AsB O2B Pb1A 101.6(3) . 1_556 ?
Pb2C O2B Pb1A 118.2(3) 3_666 1_556 ?
AsC O2C Pb2A 126.8(3) . . ?
AsC O2C Pb1B 108.6(3) . . ?
Pb2A O2C Pb1B 120.5(2) . . ?
AsA O3A Pb2A 108.2(3) . . ?
AsB O3B Pb2C 140.7(4) 3_666 2_664 ?
AsC O3C Pb2A 141.8(3) . 3_565 ?
AsC O3C Pb1A 101.3(3) . 3_665 ?
Pb2A O3C Pb1A 110.4(2) 3_565 3_665 ?
AsC O3C Pb2C 85.5(3) . . ?
Pb2A O3C Pb2C 110.4(2) 3_565 . ?
Pb1A O3C Pb2C 97.32(19) 3_665 . ?
AsA O3D Pb2B 141.4(3) . . ?
AsA O3D Pb1B 100.0(3) . . ?
Pb2B O3D Pb1B 110.5(3) . . ?
AsA O3D Pb2A 87.0(3) . . ?
Pb2B O3D Pb2A 110.1(2) . . ?
Pb1B O3D Pb2A 98.9(2) . . ?
AsB O3E Pb2B 102.0(4) 3_666 3_666 ?
AsB O3E Pb1B 96.1(3) 3_666 . ?
Pb2B O3E Pb1B 100.2(2) 3_666 . ?
AsC O3F Pb2C 110.3(3) . . ?
AsC O3F Pb1B 87.9(3) . . ?
Pb2C O3F Pb1B 99.9(2) . . ?
Pb2B Cl Pb2A 91.61(5) . . ?

loop_
_geom_bond_atom_site_label_1
_geom_bond_atom_site_label_2
_geom_bond_distance
_geom_bond_site_symmetry_2
_geom_bond_publ_flag
Pb1A O1B 2.472(5) 3_666 ?
Pb1A O1C 2.522(5) . ?
Pb1A O1A 2.552(6) . ?
Pb1A O3C 2.701(6) 3_665 ?
Pb1A O2A 2.716(6) 3_665 ?
Pb1A O2B 2.723(8) 1_554 ?
Pb1A O2C 2.934(6) 3_665 ?
Pb1A O3B 2.934(10) 3_665 ?
Pb1A O3A 3.166(7) 3_665 ?
Pb1A Pb1B 3.6280(4) 3_666 ?
Pb1B O1A 2.483(6) 3_666 ?
Pb1B O1C 2.515(6) 3_666 ?
Pb1B O1B 2.572(6) . ?
Pb1B O2C 2.651(6) . ?
Pb1B O3D 2.695(6) . ?
Pb1B O2B 2.844(8) 3_666 ?
Pb1B O2A 2.854(7) . ?
Pb1B O3E 2.931(9) . ?
Pb1B O3F 3.216(8) . ?
Pb1B Pb1A 3.6280(4) 3_666 ?
Pb2A O2C 2.362(5) . ?
Pb2A O3C 2.462(6) 3_565 ?
Pb2A O3A 2.466(7) . ?
Pb2A O3F 2.817(6) 3_566 ?
Pb2A O3D 3.031(8) . ?
Pb2A O1B 3.069(6) 3_566 ?
Pb2A Cl 3.1981(19) . ?
Pb2B O2A 2.354(6) 3_666 ?
Pb2B O3D 2.490(6) . ?
Pb2B O3E 2.610(9) 3_666 ?
Pb2B O3A 2.786(6) 1_556 ?
Pb2B O3B 2.830(12) 3_666 ?
Pb2B O1C 3.069(6) 3_666 ?
Pb2B Cl 3.1292(19) . ?
Pb2C O2B 2.349(6) 3_666 ?
Pb2C O3B 2.425(7) 2_665 ?
Pb2C O3F 2.432(6) . ?
Pb2C O1A 3.066(6) 4_566 ?
Pb2C O3C 3.092(7) . ?
Pb2C Cl 3.152(2) 4_566 ?
Pb2C O3E 8.210(7) 4_566 ?
AsA O3A 1.686(6) . ?
AsA O1A 1.686(5) . ?
AsA O2A 1.686(5) . ?
AsA O3D 1.694(6) . ?
AsB O3B 1.674(7) 3_666 ?
AsB O3E 1.682(7) 3_666 ?
AsB O1B 1.688(5) 4_557 ?
AsB O2B 1.686(6) . ?
AsC O1C 1.682(5) 1_455 ?
AsC O3F 1.680(6) . ?
AsC O3C 1.682(6) . ?
AsC O2C 1.694(5) . ?
O1A Pb1B 2.483(6) 3_666 ?
O1B AsB 1.688(5) 4_567 ?
O1B Pb1A 2.472(5) 3_666 ?
O1C AsC 1.682(5) 1_655 ?
O1C Pb1B 2.515(5) 3_666 ?
O2A Pb2B 2.354(6) 3_666 ?
O2A Pb1A 2.716(6) 3_665 ?
O2B Pb2C 2.349(6) 3_666 ?
O2B Pb1A 2.723(8) 1_556 ?
O3B AsB 1.674(7) 3_666 ?
O3B Pb2C 2.425(7) 2_664 ?
O3C Pb2A 2.462(6) 3_565 ?
O3C Pb1A 2.701(6) 3_665 ?
O3E AsB 1.682(7) 3_666 ?
O3E Pb2B 2.610(9) 3_666 ?

_cod_database_fobs_code 2109022
